data_4024067
loop_
_publ_author_name
'Niklas Wahlstr\"om'
'Johnny Sl\"att'
'Birgitta Stensland'
'Anne Ertan'
'Jan Bergman'
'Tomasz Janosik'

_publ_contact_author_address
;
Early Development, B341:3, PAR&D, 
AstraZeneca R&D, S-151 58 S\"odert\"alje, Sweden
;
_publ_contact_author_email anne.ertan@astrazeneca.com
_publ_contact_author_fax '+46 8 553 289 07'
_publ_contact_author_name 'Anne Ertan'
_publ_contact_author_phone '+46 8 553 258 46'
_publ_section_title
;
 Synthetic Applications of Cyanoacetylated Bisindoles: Synthesis
 of Novel Cycloheptadiindoles, Indolocarbazoles, and Related
 Aza Analogues
;
_journal_name_full 'Journal of Organic Chemistry'
_journal_page_first 5886
_journal_page_last 5889
_journal_paper_doi 10.1021/jo0706729
_journal_volume 72
_journal_year 2007
_chemical_compound_source
;
Jonny Slatt, Unit for Organic Chemistry, CNT, Dep. of Biosciences 
at Novum, Karolinska Institute, Novum Research Park, SE-141 57 
Huddinge, Sweden
;
_chemical_formula_moiety 'C26 H19 N3 O3, 2(C3 H7 N O)'
_chemical_formula_sum 'C32 H33 N5 O5'
_chemical_formula_weight 567.63
_chemical_name_systematic
; 
 ? 
;
_space_group_IT_number 2
_symmetry_cell_setting triclinic
_symmetry_Int_Tables_number 2
_symmetry_space_group_name_Hall '-P 1'
_symmetry_space_group_name_H-M 'P -1'
_atom_sites_solution_hydrogens geom
_atom_sites_solution_primary direct
_atom_sites_solution_secondary difmap
_audit_creation_method 'maXus and SHELXL-97'
_cell_angle_alpha 87.518(10)
_cell_angle_beta 71.966(10)
_cell_angle_gamma 82.401(10)
_cell_formula_units_Z 4
_cell_length_a 12.1900(10)
_cell_length_b 15.2440(10)
_cell_length_c 17.2990(10)
_cell_measurement_temperature 293(2)
_cell_volume 3029.8(4)
_computing_cell_refinement 'DENZO-SMN (Otwinowski & Minor, 1997)'
_computing_data_collection 'KappaCCD Software (Nonius, 2000)'
_computing_data_reduction 'DENZO-SMN and SCALEPACK (Otwinowski & Minor, 1997)'
_computing_molecular_graphics
;
ORTEPII (Johnson, 1976), PLATON (Spek, 2003)
;
_computing_publication_material 'PLATON (Spek, 2003)'
_computing_structure_refinement 'SHELXL97 (Sheldrick, 1997)'
_computing_structure_solution 'SIR97 (Altomare et al., 1999)'
_diffrn_ambient_temperature 293(2)
_diffrn_measured_fraction_theta_full 0.985
_diffrn_measured_fraction_theta_max 1.000
_diffrn_measurement_device KappaCCD
_diffrn_measurement_method CCD
_diffrn_radiation_monochromator graphite
_diffrn_radiation_source 'fine-focus sealed tube'
_diffrn_radiation_type MoK\a
_diffrn_radiation_wavelength 0.71073
_diffrn_reflns_av_R_equivalents 0.0318
_diffrn_reflns_av_sigmaI/netI 0.1260
_diffrn_reflns_limit_h_max 15
_diffrn_reflns_limit_h_min -15
_diffrn_reflns_limit_k_max 19
_diffrn_reflns_limit_k_min -18
_diffrn_reflns_limit_l_max 22
_diffrn_reflns_limit_l_min -16
_diffrn_reflns_number 19893
_diffrn_reflns_theta_full 27.48
_diffrn_reflns_theta_max 27.48
_diffrn_reflns_theta_min 2.36
_exptl_absorpt_coefficient_mu 0.086
_exptl_absorpt_correction_type none
_exptl_crystal_colour Yellow
_exptl_crystal_density_diffrn 1.244
_exptl_crystal_density_method 'not measured'
_exptl_crystal_description Block
_exptl_crystal_F_000 1200
_exptl_crystal_size_max 0.49
_exptl_crystal_size_mid 0.14
_exptl_crystal_size_min 0.10
_refine_diff_density_max 0.553
_refine_diff_density_min -0.250
_refine_diff_density_rms 0.044
_refine_ls_extinction_method none
_refine_ls_goodness_of_fit_ref 0.838
_refine_ls_hydrogen_treatment constr
_refine_ls_matrix_type full
_refine_ls_number_parameters 757
_refine_ls_number_reflns 13689
_refine_ls_number_restraints 0
_refine_ls_restrained_S_all 0.838
_refine_ls_R_factor_all 0.1842
_refine_ls_R_factor_gt 0.0661
_refine_ls_shift/su_max 0.000
_refine_ls_shift/su_mean 0.000
_refine_ls_structure_factor_coef Fsqd
_refine_ls_weighting_details 'calc w=1/[\s^2^(Fo^2^)+(0.1098P)^2^+0.0000P] where P=(Fo^2^+2Fc^2^)/3'
_refine_ls_weighting_scheme calc
_refine_ls_wR_factor_gt 0.1676
_refine_ls_wR_factor_ref 0.2035
_reflns_number_gt 5024
_reflns_number_total 13689
_reflns_threshold_expression >2sigma(I)
_cod_data_source_file jo0706729si20070521_075845.cif
_cod_data_source_block JS1040
_cod_depositor_comments
;
The following automatic conversions were performed:
'_symmetry_cell_setting' value 'Triclinic' changed to 'triclinic'
according to '/home/saulius/struct/CIF-dictionaries/cif_core.dic'
dictionary named 'cif_core.dic' version 2.4.1 from 2010-06-29.

Automatic conversion script
Id: cif_fix_enum 1527 2010-12-29 10:47:43Z saulius 
;
_cod_database_code 4024067

loop_
_symmetry_equiv_pos_as_xyz
x,y,z
-x,-y,-z

loop_
_atom_site_aniso_label
_atom_site_aniso_U_11
_atom_site_aniso_U_22
_atom_site_aniso_U_33
_atom_site_aniso_U_23
_atom_site_aniso_U_13
_atom_site_aniso_U_12
O22 0.0676(13) 0.0485(10) 0.0960(15) 0.0077(9) -0.0468(12) -0.0131(9)
O24 0.0705(13) 0.0571(11) 0.0616(12) -0.0056(9) -0.0170(10) 0.0130(10)
O32 0.0672(12) 0.0432(9) 0.0692(13) -0.0035(9) -0.0213(10) -0.0113(8)
N1 0.0508(15) 0.0494(13) 0.1010(19) 0.0009(12) -0.0247(13) -0.0112(11)
N11 0.0615(16) 0.0422(12) 0.0712(16) 0.0050(10) -0.0202(12) -0.0108(10)
N25 0.0762(17) 0.0751(15) 0.0584(16) -0.0128(12) -0.0279(13) 0.0220(12)
C2 0.0461(19) 0.0595(17) 0.091(2) -0.0061(15) -0.0201(16) -0.0093(14)
C3 0.058(2) 0.075(2) 0.130(3) 0.0004(19) -0.031(2) -0.0167(17)
C4 0.056(2) 0.104(3) 0.147(4) 0.008(2) -0.041(2) -0.018(2)
C5 0.062(2) 0.089(2) 0.120(3) 0.007(2) -0.031(2) 0.0045(18)
C6 0.053(2) 0.0605(17) 0.099(2) 0.0029(15) -0.0242(17) 0.0008(14)
C7 0.0462(18) 0.0565(16) 0.0687(19) -0.0055(13) -0.0160(14) -0.0033(13)
C8 0.0494(17) 0.0447(14) 0.0595(17) -0.0048(12) -0.0146(13) -0.0068(12)
C9 0.0475(18) 0.0433(14) 0.0706(19) -0.0050(13) -0.0177(14) -0.0033(13)
C10 0.0570(19) 0.0391(14) 0.0599(17) -0.0024(12) -0.0178(14) -0.0075(12)
C12 0.066(2) 0.0446(15) 0.0561(17) -0.0016(12) -0.0214(15) -0.0048(14)
C13 0.087(2) 0.0508(17) 0.069(2) 0.0083(14) -0.0285(18) -0.0079(15)
C14 0.097(3) 0.0553(18) 0.088(2) 0.0120(16) -0.043(2) -0.0005(18)
C15 0.082(2) 0.0659(19) 0.093(2) 0.0042(17) -0.0443(19) 0.0049(17)
C16 0.072(2) 0.0564(17) 0.076(2) 0.0007(14) -0.0363(17) -0.0058(14)
C17 0.0634(19) 0.0451(14) 0.0507(16) -0.0025(12) -0.0234(14) -0.0051(13)
C18 0.0558(18) 0.0371(13) 0.0533(16) -0.0036(11) -0.0211(13) -0.0004(12)
C19 0.0520(18) 0.0385(13) 0.0562(17) -0.0049(11) -0.0199(14) -0.0034(12)
C20 0.0485(16) 0.0380(12) 0.0562(16) -0.0025(11) -0.0177(13) -0.0055(11)
C21 0.0480(16) 0.0401(13) 0.0542(16) -0.0014(11) -0.0189(13) 0.0006(11)
C23 0.0543(17) 0.0384(13) 0.0558(17) -0.0002(12) -0.0169(14) -0.0035(12)
C26 0.0583(17) 0.0431(14) 0.0568(18) -0.0026(12) -0.0227(14) 0.0027(12)
C27 0.0532(17) 0.0463(14) 0.0576(18) -0.0019(13) -0.0209(14) -0.0006(12)
C28 0.093(2) 0.0487(15) 0.070(2) -0.0108(15) -0.0315(18) -0.0001(14)
C29 0.162(4) 0.067(2) 0.062(2) -0.0143(17) -0.035(2) -0.001(2)
C30 0.178(4) 0.073(2) 0.053(2) -0.0031(17) -0.017(2) -0.003(2)
C31 0.121(3) 0.0514(16) 0.061(2) -0.0021(15) -0.0170(19) -0.0038(16)
O62 0.0596(12) 0.0450(9) 0.0839(14) 0.0050(8) -0.0352(11) -0.0106(8)
O64 0.0788(14) 0.0590(11) 0.0585(12) -0.0090(9) -0.0215(10) 0.0172(10)
O72 0.0730(13) 0.0434(9) 0.0672(13) -0.0017(9) -0.0220(10) -0.0127(8)
N41 0.0531(15) 0.0494(12) 0.0916(18) 0.0008(11) -0.0190(13) -0.0167(12)
N51 0.0614(16) 0.0432(12) 0.0664(15) 0.0067(10) -0.0204(12) -0.0115(10)
N65 0.0712(16) 0.0691(14) 0.0547(15) -0.0095(11) -0.0267(13) 0.0165(12)
C42 0.053(2) 0.0549(17) 0.080(2) -0.0045(14) -0.0169(16) -0.0067(14)
C43 0.056(2) 0.077(2) 0.119(3) -0.0030(18) -0.0256(19) -0.0221(17)
C44 0.050(2) 0.097(3) 0.123(3) -0.008(2) -0.027(2) -0.0137(19)
C45 0.060(2) 0.079(2) 0.108(3) -0.0048(18) -0.0319(19) 0.0065(17)
C46 0.0509(19) 0.0555(16) 0.086(2) -0.0037(14) -0.0238(16) -0.0004(13)
C47 0.0487(18) 0.0532(15) 0.0610(18) -0.0039(12) -0.0142(14) -0.0084(13)
C48 0.0477(17) 0.0446(14) 0.0519(16) -0.0049(11) -0.0128(13) -0.0062(11)
C49 0.0502(17) 0.0421(14) 0.0597(17) -0.0026(12) -0.0160(13) -0.0088(12)
C50 0.0592(19) 0.0347(13) 0.0532(16) -0.0039(11) -0.0160(13) -0.0039(12)
C52 0.070(2) 0.0435(15) 0.0520(17) -0.0012(12) -0.0213(14) -0.0048(14)
C53 0.097(3) 0.0455(16) 0.063(2) 0.0043(13) -0.0322(18) -0.0048(15)
C54 0.106(3) 0.0473(17) 0.077(2) -0.0042(14) -0.052(2) 0.0134(17)
C55 0.081(2) 0.0608(18) 0.074(2) -0.0054(15) -0.0448(17) 0.0083(16)
C56 0.068(2) 0.0594(16) 0.0551(18) -0.0059(13) -0.0241(15) -0.0055(14)
C57 0.0596(18) 0.0416(14) 0.0493(16) -0.0033(11) -0.0233(14) -0.0011(13)
C58 0.0562(17) 0.0365(13) 0.0521(16) -0.0020(11) -0.0202(13) -0.0073(12)
C59 0.0470(16) 0.0370(13) 0.0504(16) -0.0067(11) -0.0166(13) -0.0049(11)
C60 0.0497(16) 0.0358(12) 0.0527(16) -0.0004(11) -0.0183(13) -0.0079(11)
C61 0.0459(16) 0.0377(12) 0.0507(15) 0.0000(11) -0.0202(12) -0.0032(11)
C63 0.0535(17) 0.0375(13) 0.0535(17) 0.0039(12) -0.0160(14) -0.0063(12)
C66 0.0513(16) 0.0408(13) 0.0560(17) -0.0043(12) -0.0211(13) 0.0030(11)
C67 0.0456(16) 0.0452(14) 0.0602(19) -0.0050(13) -0.0218(13) -0.0027(11)
C68 0.0631(19) 0.0570(16) 0.070(2) -0.0147(15) -0.0250(16) -0.0021(13)
C69 0.105(3) 0.083(2) 0.063(2) -0.0230(17) -0.0322(19) -0.0032(19)
C70 0.146(3) 0.077(2) 0.050(2) -0.0025(16) -0.025(2) -0.015(2)
C71 0.100(2) 0.0516(15) 0.0553(19) -0.0002(14) -0.0214(17) -0.0092(15)
O84 0.139(3) 0.114(2) 0.212(4) 0.058(2) -0.046(3) -0.055(2)
N80 0.098(2) 0.092(2) 0.082(2) -0.0022(18) -0.0166(18) -0.0236(18)
C81 0.171(6) 0.246(7) 0.213(8) -0.056(6) -0.034(5) 0.041(5)
C82 0.342(11) 0.397(11) 0.199(7) 0.163(8) -0.170(7) -0.258(9)
C83 0.149(5) 0.137(6) 0.305(11) -0.073(6) -0.081(6) -0.026(4)
O89 0.112(2) 0.0719(15) 0.112(2) 0.0132(14) -0.0363(16) 0.0112(14)
N85 0.190(4) 0.083(2) 0.067(2) -0.0056(16) -0.024(2) -0.006(3)
C86 0.241(6) 0.134(4) 0.113(4) -0.009(3) -0.023(4) -0.088(4)
C87 0.187(5) 0.102(3) 0.141(4) 0.010(3) -0.046(4) 0.049(3)
C88 0.141(4) 0.107(3) 0.073(3) 0.003(2) -0.029(3) 0.002(3)
O94 0.132(2) 0.0796(17) 0.120(2) 0.0068(16) -0.0422(18) 0.0270(15)
N90 0.217(5) 0.085(2) 0.075(2) -0.0012(19) -0.010(3) 0.009(3)
C91 0.373(11) 0.151(5) 0.142(5) 0.005(4) -0.016(6) -0.112(6)
C92 0.274(8) 0.156(5) 0.138(5) 0.010(4) -0.067(5) 0.074(5)
C93 0.299(9) 0.095(4) 0.090(4) -0.005(3) 0.000(4) 0.003(5)
O99 0.142(2) 0.0591(14) 0.151(3) 0.0234(15) -0.0139(19) -0.0349(14)
N95 0.086(2) 0.0836(19) 0.121(3) 0.0311(18) -0.0190(19) -0.0328(17)
C96 0.113(5) 0.206(6) 0.319(10) 0.101(6) 0.046(5) 0.022(4)
C97 0.145(4) 0.104(3) 0.204(6) 0.050(3) -0.054(4) -0.030(3)
C98 0.090(3) 0.101(3) 0.131(4) -0.020(3) -0.009(3) -0.036(2)

loop_
_atom_site_label
_atom_site_type_symbol
_atom_site_thermal_displace_type
_atom_site_fract_x
_atom_site_fract_y
_atom_site_fract_z
_atom_site_occupancy
_atom_site_U_iso_or_equiv
_atom_site_calc_flag
_atom_site_refinement_flags
O22 O Uani 0.56526(17) 0.54125(10) 0.26668(12) 1.000 0.0654(7) . .
O24 O Uani 0.52821(16) 0.47921(11) 0.10189(11) 1.000 0.0656(7) . .
O32 O Uani 0.34547(15) 0.77430(10) 0.24751(11) 1.000 0.0593(7) . .
N1 N Uani 0.13457(19) 0.40302(13) 0.28935(15) 1.000 0.0663(9) . .
N11 N Uani 0.3301(2) 0.32405(12) 0.33857(13) 1.000 0.0581(9) . .
N25 N Uani 0.3878(2) 0.57158(14) 0.07396(14) 1.000 0.0708(9) . .
C2 C Uani 0.0524(2) 0.45913(18) 0.26655(19) 1.000 0.0653(11) . .
C3 C Uani -0.0556(3) 0.4459(2) 0.2613(2) 1.000 0.0864(14) . .
C4 C Uani -0.1203(3) 0.5152(2) 0.2371(2) 1.000 0.0996(18) . .
C5 C Uani -0.0804(3) 0.5968(2) 0.2173(2) 1.000 0.0912(14) . .
C6 C Uani 0.0278(3) 0.61064(18) 0.22045(19) 1.000 0.0715(11) . .
C7 C Uani 0.0952(2) 0.54154(16) 0.24594(17) 1.000 0.0576(10) . .
C8 C Uani 0.2075(2) 0.53261(15) 0.25762(16) 1.000 0.0515(9) . .
C9 C Uani 0.2286(2) 0.44798(15) 0.28363(16) 1.000 0.0540(10) . .
C10 C Uani 0.3288(2) 0.40615(15) 0.30417(16) 1.000 0.0518(10) . .
C12 C Uani 0.4370(2) 0.29878(15) 0.35082(16) 1.000 0.0551(10) . .
C13 C Uani 0.4762(3) 0.21931(17) 0.38129(17) 1.000 0.0682(11) . .
C14 C Uani 0.5870(3) 0.20994(18) 0.38526(19) 1.000 0.0780(13) . .
C15 C Uani 0.6578(3) 0.27711(19) 0.3598(2) 1.000 0.0778(11) . .
C16 C Uani 0.6182(3) 0.35616(17) 0.32981(17) 1.000 0.0652(11) . .
C17 C Uani 0.5043(2) 0.36797(15) 0.32552(15) 1.000 0.0518(10) . .
C18 C Uani 0.4349(2) 0.43756(14) 0.29555(15) 1.000 0.0481(9) . .
C19 C Uani 0.4752(2) 0.51955(14) 0.25928(15) 1.000 0.0482(9) . .
C20 C Uani 0.4122(2) 0.57787(14) 0.20859(15) 1.000 0.0471(9) . .
C21 C Uani 0.2818(2) 0.60681(14) 0.24802(15) 1.000 0.0472(9) . .
C23 C Uani 0.4468(2) 0.53795(15) 0.12358(16) 1.000 0.0497(9) . .
C26 C Uani 0.2597(2) 0.65745(15) 0.32640(16) 1.000 0.0524(9) . .
C27 C Uani 0.2957(2) 0.74223(15) 0.32225(17) 1.000 0.0519(9) . .
C28 C Uani 0.2766(3) 0.79053(17) 0.39184(19) 1.000 0.0696(11) . .
C29 C Uani 0.2204(4) 0.7560(2) 0.4668(2) 1.000 0.0977(16) . .
C30 C Uani 0.1852(4) 0.6740(2) 0.4727(2) 1.000 0.1067(16) . .
C31 C Uani 0.2049(3) 0.62523(18) 0.40282(18) 1.000 0.0809(13) . .
O62 O Uani 0.59939(16) 0.05927(10) 0.75617(11) 1.000 0.0596(7) . .
O64 O Uani 0.54983(17) -0.00637(11) 0.59172(11) 1.000 0.0675(7) . .
O72 O Uani 0.37304(16) 0.29534(10) 0.73971(11) 1.000 0.0605(7) . .
N41 N Uani 0.16722(19) -0.07729(13) 0.78281(14) 1.000 0.0645(9) . .
N51 N Uani 0.3720(2) -0.16282(12) 0.81823(13) 1.000 0.0566(8) . .
N65 N Uani 0.4017(2) 0.08338(14) 0.57083(13) 1.000 0.0654(9) . .
C42 C Uani 0.0793(2) -0.01725(17) 0.77234(18) 1.000 0.0633(11) . .
C43 C Uani -0.0337(3) -0.0278(2) 0.7756(2) 1.000 0.0829(14) . .
C44 C Uani -0.1044(3) 0.0475(2) 0.7641(2) 1.000 0.0892(16) . .
C45 C Uani -0.0641(3) 0.1296(2) 0.7489(2) 1.000 0.0822(14) . .
C46 C Uani 0.0470(2) 0.13962(17) 0.74497(18) 1.000 0.0640(11) . .
C47 C Uani 0.1211(2) 0.06579(16) 0.75677(16) 1.000 0.0546(10) . .
C48 C Uani 0.2391(2) 0.05314(15) 0.75704(15) 1.000 0.0485(9) . .
C49 C Uani 0.2645(2) -0.03440(15) 0.77405(15) 1.000 0.0505(9) . .
C50 C Uani 0.3683(2) -0.07901(14) 0.78797(15) 1.000 0.0494(9) . .
C52 C Uani 0.4787(3) -0.18866(15) 0.82912(15) 1.000 0.0548(10) . .
C53 C Uani 0.5209(3) -0.27067(16) 0.85597(17) 1.000 0.0673(13) . .
C54 C Uani 0.6320(3) -0.28048(18) 0.85869(18) 1.000 0.0733(13) . .
C55 C Uani 0.7011(3) -0.21185(18) 0.83729(17) 1.000 0.0686(11) . .
C56 C Uani 0.6582(3) -0.13030(17) 0.81240(16) 1.000 0.0597(10) . .
C57 C Uani 0.5447(2) -0.11811(15) 0.80712(15) 1.000 0.0490(9) . .
C58 C Uani 0.4743(2) -0.04755(14) 0.78050(15) 1.000 0.0472(9) . .
C59 C Uani 0.5108(2) 0.03556(14) 0.74768(14) 1.000 0.0443(9) . .
C60 C Uani 0.4446(2) 0.09468(13) 0.69837(14) 1.000 0.0452(9) . .
C61 C Uani 0.3155(2) 0.12553(14) 0.74417(14) 1.000 0.0437(8) . .
C63 C Uani 0.4681(2) 0.05244(15) 0.61568(15) 1.000 0.0483(9) . .
C66 C Uani 0.3041(2) 0.17441(14) 0.82135(16) 1.000 0.0490(9) . .
C67 C Uani 0.3344(2) 0.26028(15) 0.81561(16) 1.000 0.0492(10) . .
C68 C Uani 0.3243(2) 0.30753(17) 0.88467(18) 1.000 0.0624(11) . .
C69 C Uani 0.2850(3) 0.2694(2) 0.9599(2) 1.000 0.0823(14) . .
C70 C Uani 0.2554(3) 0.1854(2) 0.96675(19) 1.000 0.0920(14) . .
C71 C Uani 0.2640(3) 0.13919(17) 0.89802(17) 1.000 0.0695(10) . .
O84 O Uani 0.1296(3) 0.2348(2) 0.3824(3) 1.000 0.1549(18) . .
N80 N Uani 0.1266(3) 0.1129(2) 0.4624(2) 1.000 0.0920(12) . .
C81 C Uani 0.1785(5) 0.0620(4) 0.3962(4) 1.000 0.220(4) . .
C82 C Uani 0.1186(6) 0.0634(5) 0.5322(4) 1.000 0.278(6) . .
C83 C Uani 0.1053(5) 0.1958(5) 0.4549(5) 1.000 0.191(4) . .
O89 O Uani 0.2459(2) 0.24480(17) 0.58507(16) 1.000 0.1007(11) . .
N85 N Uani 0.2772(4) 0.3861(2) 0.55276(18) 1.000 0.1178(16) . .
C86 C Uani 0.3497(5) 0.4540(3) 0.5348(3) 1.000 0.164(3) . .
C87 C Uani 0.1548(5) 0.4106(3) 0.5477(3) 1.000 0.151(2) . .
C88 C Uani 0.3020(4) 0.3047(3) 0.5707(2) 1.000 0.1096(19) . .
O94 O Uani 0.2418(3) 0.73311(18) 0.07333(17) 1.000 0.1137(11) . .
N90 N Uani 0.2948(4) 0.8688(3) 0.0404(2) 1.000 0.1363(19) . .
C91 C Uani 0.3614(7) 0.9370(4) 0.0262(4) 1.000 0.229(4) . .
C92 C Uani 0.1767(6) 0.9006(4) 0.0249(3) 1.000 0.198(4) . .
C93 C Uani 0.3037(7) 0.7928(4) 0.0609(3) 1.000 0.178(4) . .
O99 O Uani 0.8215(2) 0.25579(16) 0.14558(18) 1.000 0.1231(13) . .
N95 N Uani 0.8699(3) 0.37133(18) 0.0600(2) 1.000 0.0987(14) . .
C96 C Uani 0.9851(5) 0.3294(4) 0.0285(4) 1.000 0.246(4) . .
C97 C Uani 0.8375(4) 0.4557(3) 0.0298(3) 1.000 0.151(3) . .
C98 C Uani 0.7958(4) 0.3295(3) 0.1171(3) 1.000 0.1102(19) . .
H1 H Uiso 0.12078 0.34337 0.30538 1.000 0.0609 . .
H3 H Uiso -0.08138 0.38873 0.27474 1.000 0.0695 . .
H4 H Uiso -0.19659 0.50862 0.23510 1.000 0.0673 . .
H5 H Uiso -0.12735 0.64410 0.19966 1.000 0.0739 . .
H6 H Uiso 0.05577 0.66679 0.20502 1.000 0.0636 . .
H11 H Uiso 0.26259 0.29370 0.35052 1.000 0.0737 . .
H13 H Uiso 0.42686 0.17328 0.39700 1.000 0.1040 . .
H14 H Uiso 0.61759 0.15694 0.40748 1.000 0.1166 . .
H15 H Uiso 0.73600 0.26806 0.36250 1.000 0.0980 . .
H16 H Uiso 0.66797 0.40176 0.31278 1.000 0.0861 . .
H20 H Uiso 0.45193 0.62952 0.19966 1.000 0.0582 . .
H21 H Uiso 0.25340 0.64782 0.21285 1.000 0.0576 . .
H25A H Uiso 0.32765 0.62103 0.08486 1.000 0.0914 . .
H25B H Uiso 0.40102 0.54829 0.02072 1.000 0.0914 . .
H28 H Uiso 0.30118 0.84835 0.38716 1.000 0.1122 . .
H29 H Uiso 0.20557 0.78965 0.51534 1.000 0.1943 . .
H30 H Uiso 0.14858 0.65079 0.52550 1.000 0.2138 . .
H31 H Uiso 0.17879 0.56802 0.40647 1.000 0.1454 . .
H32 H Uiso 0.37305 0.83082 0.24501 1.000 0.0807 . .
H41 H Uiso 0.15522 -0.13814 0.79383 1.000 0.0638 . .
H43 H Uiso -0.05846 -0.08564 0.78523 1.000 0.0668 . .
H44 H Uiso -0.18360 0.04314 0.76756 1.000 0.0603 . .
H45 H Uiso -0.11516 0.18022 0.74080 1.000 0.0724 . .
H46 H Uiso 0.07291 0.19695 0.73387 1.000 0.0611 . .
H51 H Uiso 0.30567 -0.19432 0.82849 1.000 0.0737 . .
H53 H Uiso 0.47112 -0.31649 0.87039 1.000 0.1161 . .
H54 H Uiso 0.66431 -0.33534 0.87699 1.000 0.1269 . .
H55 H Uiso 0.77957 -0.22235 0.83940 1.000 0.0968 . .
H56 H Uiso 0.70529 -0.08278 0.79897 1.000 0.0821 . .
H60 H Uiso 0.48681 0.14501 0.68600 1.000 0.0596 . .
H61 H Uiso 0.28464 0.16795 0.71118 1.000 0.0550 . .
H65A H Uiso 0.33187 0.12420 0.58933 1.000 0.0855 . .
H65B H Uiso 0.40652 0.06185 0.51838 1.000 0.0855 . .
H68 H Uiso 0.34418 0.36685 0.87842 1.000 0.0757 . .
H69 H Uiso 0.27850 0.30138 1.00802 1.000 0.1262 . .
H70 H Uiso 0.22801 0.15942 1.01967 1.000 0.1755 . .
H71 H Uiso 0.24375 0.07998 0.90365 1.000 0.1203 . .
H72 H Uiso 0.38002 0.35738 0.73910 1.000 0.0876 . .
H81A H Uiso 0.18015 0.09859 0.34939 1.000 0.2050 . .
H81B H Uiso 0.13396 0.01435 0.39701 1.000 0.2050 . .
H81C H Uiso 0.25647 0.03828 0.39385 1.000 0.2050 . .
H82A H Uiso 0.08376 0.09722 0.58118 1.000 0.4110 . .
H82B H Uiso 0.19678 0.03966 0.52921 1.000 0.4110 . .
H82C H Uiso 0.07428 0.01574 0.53240 1.000 0.4110 . .
H83 H Uiso 0.07272 0.23343 0.50162 1.000 0.1792 . .
H86A H Uiso 0.30604 0.50785 0.52440 1.000 0.2896 . .
H86B H Uiso 0.41535 0.43849 0.48779 1.000 0.2896 . .
H86C H Uiso 0.37642 0.46222 0.58042 1.000 0.2896 . .
H87A H Uiso 0.14101 0.47219 0.53486 1.000 0.2242 . .
H87B H Uiso 0.10065 0.39809 0.59925 1.000 0.2242 . .
H87C H Uiso 0.14488 0.37530 0.50633 1.000 0.2242 . .
H88 H Uiso 0.37971 0.28597 0.57212 1.000 0.1697 . .
H91A H Uiso 0.43479 0.91781 0.03506 1.000 0.4471 . .
H91B H Uiso 0.32034 0.98428 0.06297 1.000 0.4471 . .
H91C H Uiso 0.37435 0.95757 -0.02880 1.000 0.4471 . .
H92A H Uiso 0.13175 0.85182 0.03424 1.000 0.3289 . .
H92B H Uiso 0.18939 0.92108 -0.03010 1.000 0.3289 . .
H92C H Uiso 0.13538 0.94779 0.06167 1.000 0.3289 . .
H93 H Uiso 0.37371 0.76577 0.07100 1.000 0.3590 . .
H96A H Uiso 0.99531 0.27397 0.05555 1.000 0.1359 . .
H96B H Uiso 1.03661 0.36789 0.03689 1.000 0.1359 . .
H96C H Uiso 1.00228 0.31928 -0.02865 1.000 0.1359 . .
H97A H Uiso 0.75679 0.47378 0.05752 1.000 0.1744 . .
H97B H Uiso 0.84873 0.45050 -0.02731 1.000 0.1744 . .
H97C H Uiso 0.88306 0.49910 0.03822 1.000 0.1744 . .
H98 H Uiso 0.71783 0.35872 0.13815 1.000 0.1086 . .

loop_
_atom_type_symbol
_atom_type_description
_atom_type_scat_dispersion_real
_atom_type_scat_dispersion_imag
_atom_type_scat_source
C C 0.0033 0.0016 'International Tables Vol C Tables 4.2.6.8 and 6.1.1.4'
H H 0.0000 0.0000 'International Tables Vol C Tables 4.2.6.8 and 6.1.1.4'
N N 0.0061 0.0033 'International Tables Vol C Tables 4.2.6.8 and 6.1.1.4'
O O 0.0106 0.0060 'International Tables Vol C Tables 4.2.6.8 and 6.1.1.4'

loop_
_geom_angle_atom_site_label_1
_geom_angle_atom_site_label_2
_geom_angle_atom_site_label_3
_geom_angle
_geom_angle_site_symmetry_1
_geom_angle_site_symmetry_2
_geom_angle_site_symmetry_3
_geom_angle_publ_flag
C27 O32 H32 116.64 . . . no
C67 O72 H72 114.12 . . . no
C2 N1 C9 108.7(2) . . . yes
C10 N11 C12 109.5(2) . . . yes
C2 N1 H1 119.95 . . . no
C9 N1 H1 131.39 . . . no
C10 N11 H11 119.83 . . . no
C12 N11 H11 130.63 . . . no
H25A N25 H25B 110.54 . . . no
C23 N25 H25B 122.89 . . . no
C23 N25 H25A 126.56 . . . no
C42 N41 C49 109.1(2) . . . yes
C50 N51 C52 109.8(2) . . . yes
C42 N41 H41 119.88 . . . no
C49 N41 H41 131.06 . . . no
C52 N51 H51 130.17 . . . no
C50 N51 H51 120.07 . . . no
C63 N65 H65B 126.14 . . . no
H65A N65 H65B 108.12 . . . no
C63 N65 H65A 124.92 . . . no
C81 N80 C82 110.3(5) . . . yes
C81 N80 C83 120.1(5) . . . yes
C82 N80 C83 129.0(5) . . . yes
C86 N85 C88 128.5(5) . . . yes
C87 N85 C88 115.0(4) . . . yes
C86 N85 C87 116.5(4) . . . yes
C92 N90 C93 113.1(6) . . . yes
C91 N90 C93 137.2(7) . . . yes
C91 N90 C92 109.7(5) . . . yes
N1 C2 C3 131.0(3) . . . yes
C3 C2 C7 121.0(3) . . . no
N1 C2 C7 108.0(2) . . . yes
C2 C3 C4 118.1(3) . . . no
C3 C4 C5 121.7(4) . . . no
C4 C5 C6 120.9(3) . . . no
C5 C6 C7 118.6(3) . . . no
C2 C7 C8 106.8(2) . . . no
C2 C7 C6 119.5(3) . . . no
C6 C7 C8 133.8(3) . . . no
C7 C8 C21 124.8(2) . . . no
C9 C8 C21 128.0(2) . . . no
C7 C8 C9 107.0(2) . . . no
N1 C9 C8 109.6(2) . . . yes
N1 C9 C10 121.5(2) . . . yes
C8 C9 C10 128.9(2) . . . no
N11 C10 C18 109.0(2) . . . yes
N11 C10 C9 121.2(2) . . . yes
C9 C10 C18 129.7(2) . . . no
N11 C12 C13 128.3(3) . . . yes
C13 C12 C17 123.4(3) . . . no
N11 C12 C17 108.2(2) . . . yes
C12 C13 C14 116.9(3) . . . no
C13 C14 C15 121.6(3) . . . no
C14 C15 C16 121.3(3) . . . no
C15 C16 C17 118.4(3) . . . no
C12 C17 C16 118.4(2) . . . no
C12 C17 C18 106.9(2) . . . no
C16 C17 C18 134.6(2) . . . no
C10 C18 C19 129.0(2) . . . no
C10 C18 C17 106.2(2) . . . no
C17 C18 C19 124.7(2) . . . no
O22 C19 C18 119.5(2) . . . yes
O22 C19 C20 118.7(2) . . . yes
C18 C19 C20 121.7(2) . . . no
C21 C20 C23 115.8(2) . . . no
C19 C20 C21 117.0(2) . . . no
C19 C20 C23 108.48(19) . . . no
C8 C21 C20 113.76(18) . . . no
C8 C21 C26 113.3(2) . . . no
C20 C21 C26 111.1(2) . . . no
O24 C23 C20 120.7(2) . . . yes
O24 C23 N25 121.8(2) . . . yes
N25 C23 C20 117.5(2) . . . yes
C27 C26 C31 117.3(2) . . . no
C21 C26 C27 119.1(2) . . . no
C21 C26 C31 123.6(2) . . . no
C26 C27 C28 120.9(3) . . . no
O32 C27 C28 122.2(2) . . . yes
O32 C27 C26 116.9(2) . . . yes
C27 C28 C29 119.8(3) . . . no
C28 C29 C30 120.6(3) . . . no
C29 C30 C31 119.7(3) . . . no
C26 C31 C30 121.8(3) . . . no
C96 N95 C98 117.9(4) . . . yes
C97 N95 C98 122.4(4) . . . yes
C96 N95 C97 119.8(4) . . . yes
C2 C3 H3 118.88 . . . no
C4 C3 H3 122.98 . . . no
C3 C4 H4 119.87 . . . no
C5 C4 H4 118.35 . . . no
C4 C5 H5 119.90 . . . no
C6 C5 H5 119.13 . . . no
C7 C6 H6 120.95 . . . no
C5 C6 H6 120.42 . . . no
C12 C13 H13 120.21 . . . no
C14 C13 H13 122.90 . . . no
C13 C14 H14 120.21 . . . no
C15 C14 H14 118.16 . . . no
C16 C15 H15 119.12 . . . no
C14 C15 H15 119.58 . . . no
C15 C16 H16 120.19 . . . no
C17 C16 H16 121.39 . . . no
C21 C20 H20 108.45 . . . no
C19 C20 H20 102.24 . . . no
C23 C20 H20 102.97 . . . no
C20 C21 H21 109.54 . . . no
C26 C21 H21 105.28 . . . no
C8 C21 H21 103.16 . . . no
C27 C28 H28 119.12 . . . no
C29 C28 H28 121.10 . . . no
C28 C29 H29 120.22 . . . no
C30 C29 H29 119.17 . . . no
C31 C30 H30 121.33 . . . no
C29 C30 H30 119.01 . . . no
C26 C31 H31 118.15 . . . no
C30 C31 H31 120.05 . . . no
C43 C42 C47 121.8(2) . . . no
N41 C42 C47 107.6(2) . . . yes
N41 C42 C43 130.6(3) . . . yes
C42 C43 C44 116.9(3) . . . no
C43 C44 C45 121.7(3) . . . no
C44 C45 C46 121.2(3) . . . no
C45 C46 C47 119.1(2) . . . no
C42 C47 C46 119.3(2) . . . no
C42 C47 C48 107.3(2) . . . no
C46 C47 C48 133.4(2) . . . no
C47 C48 C61 124.6(2) . . . no
C47 C48 C49 107.0(2) . . . no
C49 C48 C61 128.4(2) . . . no
N41 C49 C50 122.0(2) . . . yes
N41 C49 C48 109.0(2) . . . yes
C48 C49 C50 128.8(2) . . . no
N51 C50 C58 108.7(2) . . . yes
N51 C50 C49 121.2(2) . . . yes
C49 C50 C58 129.9(2) . . . no
N51 C52 C53 128.7(3) . . . yes
C53 C52 C57 123.1(3) . . . no
N51 C52 C57 108.3(2) . . . yes
C52 C53 C54 117.1(3) . . . no
C53 C54 C55 121.8(3) . . . no
C54 C55 C56 120.9(3) . . . no
C55 C56 C57 119.0(3) . . . no
C56 C57 C58 135.0(2) . . . no
C52 C57 C58 106.8(2) . . . no
C52 C57 C56 118.1(2) . . . no
C57 C58 C59 125.6(2) . . . no
C50 C58 C57 106.4(2) . . . no
C50 C58 C59 127.9(2) . . . no
O62 C59 C58 120.1(2) . . . yes
C58 C59 C60 121.2(2) . . . no
O62 C59 C60 118.7(2) . . . yes
C59 C60 C61 115.21(19) . . . no
C61 C60 C63 115.6(2) . . . no
C59 C60 C63 108.99(18) . . . no
C48 C61 C66 113.8(2) . . . no
C60 C61 C66 110.8(2) . . . no
C48 C61 C60 113.46(18) . . . no
N65 C63 C60 118.0(2) . . . yes
O64 C63 N65 122.2(2) . . . yes
O64 C63 C60 119.7(2) . . . yes
C67 C66 C71 117.3(2) . . . no
C61 C66 C67 119.2(2) . . . no
C61 C66 C71 123.5(2) . . . no
O72 C67 C68 121.8(2) . . . yes
C66 C67 C68 121.0(2) . . . no
O72 C67 C66 117.2(2) . . . yes
C67 C68 C69 119.7(2) . . . no
C68 C69 C70 120.2(3) . . . no
C69 C70 C71 119.9(3) . . . no
C66 C71 C70 121.9(3) . . . no
C44 C43 H43 123.75 . . . no
C42 C43 H43 119.31 . . . no
C45 C44 H44 118.96 . . . no
C43 C44 H44 119.32 . . . no
C46 C45 H45 119.24 . . . no
C44 C45 H45 119.53 . . . no
C47 C46 H46 121.32 . . . no
C45 C46 H46 119.59 . . . no
C54 C53 H53 123.84 . . . no
C52 C53 H53 119.06 . . . no
C55 C54 H54 118.23 . . . no
C53 C54 H54 119.93 . . . no
C54 C55 H55 118.68 . . . no
C56 C55 H55 120.43 . . . no
C55 C56 H56 120.69 . . . no
C57 C56 H56 120.27 . . . no
C59 C60 H60 102.50 . . . no
C61 C60 H60 109.43 . . . no
C63 C60 H60 103.60 . . . no
C60 C61 H61 108.96 . . . no
C48 C61 H61 103.75 . . . no
C66 C61 H61 105.48 . . . no
C67 C68 H68 118.65 . . . no
C69 C68 H68 121.64 . . . no
C68 C69 H69 120.29 . . . no
C70 C69 H69 119.54 . . . no
C71 C70 H70 120.66 . . . no
C69 C70 H70 119.43 . . . no
C66 C71 H71 118.99 . . . no
C70 C71 H71 119.06 . . . no
O84 C83 N80 121.7(7) . . . yes
N80 C81 H81A 107.37 . . . no
N80 C81 H81B 109.43 . . . no
N80 C81 H81C 111.56 . . . no
H81A C81 H81C 109.48 . . . no
H81B C81 H81C 109.47 . . . no
H81A C81 H81B 109.49 . . . no
N80 C82 H82C 108.85 . . . no
H82A C82 H82B 109.49 . . . no
N80 C82 H82B 106.12 . . . no
H82B C82 H82C 109.42 . . . no
H82A C82 H82C 109.45 . . . no
N80 C82 H82A 113.40 . . . no
O84 C83 H83 117.10 . . . no
N80 C83 H83 121.20 . . . no
O89 C88 N85 131.6(5) . . . yes
H86B C86 H86C 109.42 . . . no
H86A C86 H86C 109.46 . . . no
N85 C86 H86A 109.01 . . . no
H86A C86 H86B 109.53 . . . no
N85 C86 H86B 110.04 . . . no
N85 C86 H86C 109.37 . . . no
N85 C87 H87A 111.21 . . . no
H87A C87 H87B 109.44 . . . no
N85 C87 H87B 108.48 . . . no
N85 C87 H87C 108.69 . . . no
H87A C87 H87C 109.48 . . . no
H87B C87 H87C 109.52 . . . no
N85 C88 H88 117.48 . . . no
O89 C88 H88 110.91 . . . no
O94 C93 N90 135.6(8) . . . yes
N90 C91 H91C 109.80 . . . no
H91A C91 H91B 109.48 . . . no
H91B C91 H91C 109.41 . . . no
N90 C91 H91B 108.35 . . . no
H91A C91 H91C 109.46 . . . no
N90 C91 H91A 110.31 . . . no
N90 C92 H92A 108.61 . . . no
H92A C92 H92C 109.48 . . . no
H92B C92 H92C 109.44 . . . no
N90 C92 H92C 109.45 . . . no
H92A C92 H92B 109.41 . . . no
N90 C92 H92B 110.43 . . . no
O94 C93 H93 104.13 . . . no
N90 C93 H93 120.27 . . . no
O99 C98 N95 124.1(4) . . . yes
N95 C96 H96A 110.80 . . . no
N95 C96 H96B 108.17 . . . no
N95 C96 H96C 109.42 . . . no
H96A C96 H96B 109.46 . . . no
H96A C96 H96C 109.44 . . . no
H96B C96 H96C 109.53 . . . no
N95 C97 H97A 108.46 . . . no
N95 C97 H97B 108.51 . . . no
N95 C97 H97C 111.53 . . . no
H97A C97 H97B 109.48 . . . no
H97A C97 H97C 109.41 . . . no
H97B C97 H97C 109.42 . . . no
O99 C98 H98 118.78 . . . no
N95 C98 H98 117.10 . . . no

loop_
_geom_bond_atom_site_label_1
_geom_bond_atom_site_label_2
_geom_bond_distance
_geom_bond_site_symmetry_1
_geom_bond_site_symmetry_2
_geom_bond_publ_flag
O22 C19 1.232(3) . . yes
O24 C23 1.221(3) . . yes
O32 C27 1.348(3) . . yes
O32 H32 0.9600 . . no
O62 C59 1.235(3) . . yes
O64 C63 1.228(3) . . yes
O72 C67 1.362(3) . . yes
O72 H72 0.9600 . . no
O84 C83 1.329(9) . . yes
O89 C88 1.185(5) . . yes
O94 C93 1.228(8) . . yes
N1 C2 1.371(4) . . yes
N1 C9 1.387(3) . . yes
N11 C10 1.363(3) . . yes
N11 C12 1.387(4) . . yes
N25 C23 1.328(4) . . yes
O99 C98 1.248(5) . . yes
N1 H1 0.9601 . . no
N11 H11 0.9597 . . no
N25 H25A 0.9602 . . no
N25 H25B 0.9600 . . no
N41 C49 1.394(3) . . yes
N41 C42 1.366(3) . . yes
N51 C50 1.360(3) . . yes
N51 C52 1.376(4) . . yes
N65 C63 1.317(3) . . yes
N41 H41 0.9599 . . no
N51 H51 0.9604 . . no
N65 H65A 0.9606 . . no
N65 H65B 0.9603 . . no
N80 C83 1.265(8) . . yes
N80 C81 1.346(7) . . yes
N80 C82 1.380(8) . . yes
N85 C88 1.286(5) . . yes
N85 C87 1.518(8) . . yes
N85 C86 1.412(7) . . yes
N90 C93 1.198(7) . . yes
N90 C91 1.370(9) . . yes
N90 C92 1.556(9) . . yes
C2 C7 1.413(4) . . no
C2 C3 1.389(5) . . no
C3 C4 1.363(5) . . no
C4 C5 1.386(4) . . no
C5 C6 1.381(5) . . no
C6 C7 1.391(4) . . no
C7 C8 1.433(4) . . no
C8 C21 1.513(3) . . no
C8 C9 1.366(3) . . no
C9 C10 1.438(4) . . no
C10 C18 1.401(4) . . no
C12 C13 1.386(4) . . no
C12 C17 1.394(3) . . no
C13 C14 1.362(5) . . no
C14 C15 1.395(5) . . no
C15 C16 1.379(4) . . no
C16 C17 1.401(5) . . no
C17 C18 1.448(3) . . no
C18 C19 1.449(3) . . no
C19 C20 1.522(3) . . no
C20 C21 1.535(4) . . no
C20 C23 1.529(4) . . no
C21 C26 1.522(3) . . no
C26 C27 1.411(3) . . no
C26 C31 1.385(4) . . no
C27 C28 1.380(4) . . no
C28 C29 1.384(5) . . no
C29 C30 1.364(5) . . no
C30 C31 1.387(4) . . no
N95 C98 1.320(6) . . yes
N95 C96 1.413(7) . . yes
N95 C97 1.421(5) . . yes
C3 H3 0.9602 . . no
C4 H4 0.9597 . . no
C5 H5 0.9594 . . no
C6 H6 0.9598 . . no
C13 H13 0.9601 . . no
C14 H14 0.9601 . . no
C15 H15 0.9603 . . no
C16 H16 0.9598 . . no
C20 H20 0.9604 . . no
C21 H21 0.9597 . . no
C28 H28 0.9601 . . no
C29 H29 0.9590 . . no
C30 H30 0.9592 . . no
C31 H31 0.9602 . . no
C42 C43 1.391(5) . . no
C42 C47 1.411(4) . . no
C43 C44 1.387(5) . . no
C44 C45 1.390(5) . . no
C45 C46 1.363(5) . . no
C46 C47 1.396(4) . . no
C47 C48 1.427(4) . . no
C48 C61 1.502(3) . . no
C48 C49 1.370(3) . . no
C49 C50 1.438(4) . . no
C50 C58 1.404(4) . . no
C52 C53 1.404(4) . . no
C52 C57 1.397(4) . . no
C53 C54 1.358(5) . . no
C54 C55 1.396(5) . . no
C55 C56 1.388(4) . . no
C56 C57 1.402(5) . . no
C57 C58 1.436(3) . . no
C58 C59 1.434(3) . . no
C59 C60 1.536(3) . . no
C60 C63 1.523(3) . . no
C60 C61 1.546(3) . . no
C61 C66 1.517(3) . . no
C66 C71 1.376(4) . . no
C66 C67 1.398(3) . . no
C67 C68 1.386(4) . . no
C68 C69 1.372(4) . . no
C69 C70 1.366(4) . . no
C70 C71 1.377(4) . . no
C43 H43 0.9606 . . no
C44 H44 0.9597 . . no
C45 H45 0.9592 . . no
C46 H46 0.9599 . . no
C53 H53 0.9600 . . no
C54 H54 0.9601 . . no
C55 H55 0.9605 . . no
C56 H56 0.9597 . . no
C60 H60 0.9598 . . no
C61 H61 0.9602 . . no
C68 H68 0.9599 . . no
C69 H69 0.9597 . . no
C70 H70 0.9595 . . no
C71 H71 0.9600 . . no
C81 H81C 0.9603 . . no
C81 H81A 0.9597 . . no
C81 H81B 0.9599 . . no
C82 H82B 0.9601 . . no
C82 H82C 0.9603 . . no
C82 H82A 0.9598 . . no
C83 H83 0.9598 . . no
C86 H86B 0.9599 . . no
C86 H86C 0.9608 . . no
C86 H86A 0.9594 . . no
C87 H87A 0.9604 . . no
C87 H87B 0.9599 . . no
C87 H87C 0.9594 . . no
C88 H88 0.9601 . . no
C91 H91A 0.9598 . . no
C91 H91B 0.9601 . . no
C91 H91C 0.9606 . . no
C92 H92B 0.9605 . . no
C92 H92C 0.9598 . . no
C92 H92A 0.9601 . . no
C93 H93 0.9601 . . no
C96 H96A 0.9604 . . no
C96 H96B 0.9596 . . no
C96 H96C 0.9600 . . no
C97 H97A 0.9599 . . no
C97 H97B 0.9598 . . no
C97 H97C 0.9607 . . no
C98 H98 0.9603 . . no

loop_
_geom_contact_atom_site_label_1
_geom_contact_atom_site_label_2
_geom_contact_distance
_geom_contact_site_symmetry_1
_geom_contact_site_symmetry_2
_geom_contact_publ_flag
O22 O24 3.220(3) . . no
O22 C16 3.043(3) . . no
O22 O72 2.684(2) . 2_666 no
O24 C18 3.251(3) . . no
O24 N25 2.995(3) . 2_665 no
O24 C53 3.321(3) . 2_656 no
O24 O22 3.220(3) . . no
O32 C93 3.415(6) . . no
O32 C20 3.045(3) . . no
O32 O62 2.702(2) . 2_666 no
O62 C56 3.074(3) . . no
O62 O32 2.702(2) . 2_666 no
O64 C81 3.376(7) . 2_656 no
O64 N65 2.951(3) . 2_656 no
O64 C13 3.302(3) . 2_656 no
O64 C58 3.165(3) . . no
O72 C60 3.119(3) . . no
O72 C88 3.289(4) . . no
O72 O22 2.684(2) . 2_666 no
O84 N11 2.836(5) . . no
O84 N1 2.965(4) . . no
O89 C83 3.382(8) . . no
O89 N65 2.872(3) . . no
O94 N25 2.843(4) . . no
O99 N41 2.945(3) . 2_656 no
O99 N51 2.803(4) . 2_656 no
O22 H72 1.7495 . 2_666 no
O22 H68 2.8055 . 2_666 no
O22 H4 2.7628 . 1_655 no
O22 H16 2.5480 . . no
O24 H25B 2.0657 . 2_665 no
O24 H53 2.5054 . 2_656 no
O24 H97A 2.6420 . . no
O32 H20 2.4446 . . no
O32 H21 2.5349 . . no
O32 H45 2.7476 . 2_566 no
O62 H56 2.5724 . . no
O62 H28 2.8086 . 2_666 no
O62 H32 1.7499 . 2_666 no
O62 H44 2.6914 . 1_655 no
O64 H65B 2.0047 . 2_656 no
O64 H13 2.5284 . 2_656 no
O64 H81C 2.4341 . 2_656 no
O72 H61 2.4782 . . no
O72 H5 2.8861 . 2_566 no
O72 H88 2.8842 . . no
O72 H60 2.5660 . . no
O84 H11 1.8780 . . no
O84 H1 2.0920 . . no
O84 H81A 2.1363 . . no
O89 H87C 2.7359 . . no
O89 H65A 2.0025 . . no
O89 H61 2.5739 . . no
O89 H46 2.9134 . . no
O89 H87B 2.7096 . . no
O94 H25A 1.9186 . . no
O94 H21 2.7252 . . no
O94 H92A 2.3120 . . no
O99 H51 1.8438 . 2_656 no
O99 H41 2.0694 . 2_656 no
O99 H96A 2.2508 . . no
N1 N11 2.875(3) . . no
N1 O84 2.965(4) . . no
N11 C54 3.382(4) . 2_656 no
N11 N1 2.875(3) . . no
N11 C53 3.369(4) . 2_656 no
N11 O84 2.836(5) . . no
N25 C8 3.337(4) . . no
N25 O24 2.995(3) . 2_665 no
N25 O94 2.843(4) . . no
N25 C93 3.411(7) . . no
N41 O99 2.945(3) . 2_656 no
N41 N51 2.885(3) . . no
N51 C98 3.406(5) . 2_656 no
N51 N41 2.885(3) . . no
N51 O99 2.803(4) . 2_656 no
N65 O64 2.951(3) . 2_656 no
N65 O89 2.872(3) . . no
N65 C48 3.268(3) . . no
N65 C88 3.432(5) . . no
N1 H11 2.5523 . . no
N11 H1 2.7606 . . no
N25 H21 2.6662 . . no
N25 H93 2.9416 . . no
N41 H51 2.5618 . . no
N51 H41 2.7779 . . no
N65 H61 2.6893 . . no
C8 N25 3.337(4) . . no
C9 C54 3.504(4) . 2_656 no
C9 C23 3.563(4) . . no
C9 C31 3.397(4) . . no
C10 C53 3.413(4) . 2_656 no
C10 C54 3.351(4) . 2_656 no
C12 C52 3.403(4) . 2_656 no
C12 C53 3.490(4) . 2_656 no
C13 C50 3.574(4) . 2_656 no
C13 O64 3.302(3) . 2_656 no
C13 C52 3.551(4) . 2_656 no
C13 C88 3.503(5) . . no
C14 C50 3.533(4) . 2_656 no
C16 O22 3.043(3) . . no
C18 O24 3.251(3) . . no
C20 O32 3.045(3) . . no
C23 C9 3.563(4) . . no
C31 C9 3.397(4) . . no
C44 C92 3.578(6) . 2_566 no
C48 N65 3.268(3) . . no
C49 C71 3.476(4) . . no
C49 C63 3.430(4) . . no
C50 C14 3.533(4) . 2_656 no
C50 C13 3.574(4) . 2_656 no
C50 C63 3.502(3) . . no
C52 C13 3.551(4) . 2_656 no
C52 C12 3.403(4) . 2_656 no
C53 C12 3.490(4) . 2_656 no
C53 N11 3.369(4) . 2_656 no
C53 C10 3.413(4) . 2_656 no
C53 O24 3.321(3) . 2_656 no
C54 C9 3.504(4) . 2_656 no
C54 N11 3.382(4) . 2_656 no
C54 C69 3.600(5) . 2_657 no
C54 C10 3.351(4) . 2_656 no
C56 O62 3.074(3) . . no
C58 O64 3.165(3) . . no
C59 C71 3.545(4) . . no
C60 O72 3.119(3) . . no
C63 C50 3.502(3) . . no
C63 C49 3.430(4) . . no
C69 C54 3.600(5) . 2_657 no
C69 C96 3.483(7) . 1_456 no
C70 C96 3.595(7) . 1_456 no
C71 C59 3.545(4) . . no
C71 C49 3.476(4) . . no
C81 O64 3.376(7) . 2_656 no
C83 O89 3.382(8) . . no
C88 O72 3.289(4) . . no
C88 N65 3.432(5) . . no
C88 C13 3.503(5) . . no
C92 C44 3.578(6) . 2_566 no
C93 N25 3.411(7) . . no
C93 O32 3.415(6) . . no
C96 C70 3.595(7) . 1_654 no
C96 C69 3.483(7) . 1_654 no
C98 N51 3.406(5) . 2_656 no
C6 H87B 3.0320 . 2_566 no
C6 H46 3.0631 . 2_566 no
C6 H21 2.8431 . . no
C7 H87B 3.0647 . 2_566 no
C8 H31 2.5606 . . no
C9 H31 2.7344 . . no
C17 H86B 2.8774 . . no
C19 H72 2.7470 . 2_666 no
C20 H68 3.0951 . 2_666 no
C21 H6 3.0862 . . no
C21 H25A 2.7071 . . no
C23 H68 3.0852 . 2_666 no
C23 H25B 2.8588 . 2_665 no
C27 H20 2.8330 . . no
C27 H45 2.8490 . 2_566 no
C28 H60 3.0540 . 2_666 no
C30 H86A 3.0029 . . no
C43 H92C 2.9471 . 2_566 no
C44 H92C 2.9221 . 2_566 no
C45 H82A 2.9260 . . no
C46 H6 3.0982 . 2_566 no
C46 H61 2.8601 . . no
C46 H82A 2.8183 . . no
C48 H65A 2.9816 . . no
C48 H71 2.6054 . . no
C49 H71 2.8287 . . no
C54 H69 2.8303 . 2_657 no
C55 H69 3.0152 . 2_657 no
C55 H70 3.0309 . 2_657 no
C56 H81A 2.9445 . 2_656 no
C59 H32 2.6581 . 2_666 no
C60 H32 3.0500 . 2_666 no
C61 H46 3.0692 . . no
C61 H65A 2.6244 . . no
C63 H65B 2.8637 . 2_656 no
C67 H60 2.9095 . . no
C67 H5 2.8233 . 2_566 no
C68 H20 2.9320 . 2_666 no
C83 H87C 3.0557 . . no
C83 H11 2.7466 . . no
C88 H65A 2.7456 . . no
C93 H25A 2.6253 . . no
C98 H51 2.5392 . 2_656 no
H1 H11 2.1470 . . no
H1 O84 2.0920 . . no
H1 N11 2.7606 . . no
H4 H16 2.5166 . 1_455 no
H4 O22 2.7628 . 1_455 no
H5 O72 2.8861 . 2_566 no
H5 C67 2.8233 . 2_566 no
H6 C21 3.0862 . . no
H6 H21 2.4331 . . no
H6 C46 3.0982 . 2_566 no
H6 H46 2.4888 . 2_566 no
H11 N1 2.5523 . . no
H11 H1 2.1470 . . no
H11 O84 1.8780 . . no
H11 C83 2.7466 . . no
H13 O64 2.5284 . 2_656 no
H15 H29 2.5204 . 2_666 no
H16 H4 2.5166 . 1_655 no
H16 O22 2.5480 . . no
H20 C27 2.8330 . . no
H20 H68 2.4405 . 2_666 no
H20 C68 2.9320 . 2_666 no
H20 O32 2.4446 . . no
H21 H6 2.4331 . . no
H21 C6 2.8431 . . no
H21 N25 2.6662 . . no
H21 O94 2.7252 . . no
H21 H25A 2.1513 . . no
H21 O32 2.5349 . . no
H25A C21 2.7071 . . no
H25A O94 1.9186 . . no
H25A H93 2.3323 . . no
H25A H21 2.1513 . . no
H25A C93 2.6253 . . no
H25B O24 2.0657 . 2_665 no
H25B H25B 2.5662 . 2_665 no
H25B C23 2.8588 . 2_665 no
H28 H60 2.5148 . 2_666 no
H28 O62 2.8086 . 2_666 no
H28 H32 2.3552 . . no
H29 H15 2.5204 . 2_666 no
H31 C9 2.7344 . . no
H31 C8 2.5606 . . no
H31 H87A 2.5579 . . no
H32 C59 2.6581 . 2_666 no
H32 H28 2.3552 . . no
H32 C60 3.0500 . 2_666 no
H32 O62 1.7499 . 2_666 no
H32 H60 2.4383 . 2_666 no
H41 O99 2.0694 . 2_656 no
H41 N51 2.7779 . . no
H41 H51 2.1627 . . no
H44 O62 2.6914 . 1_455 no
H44 H56 2.4405 . 1_455 no
H45 O32 2.7476 . 2_566 no
H45 C27 2.8490 . 2_566 no
H46 O89 2.9134 . . no
H46 H6 2.4888 . 2_566 no
H46 C61 3.0692 . . no
H46 C6 3.0631 . 2_566 no
H46 H61 2.4692 . . no
H51 H98 2.5803 . 2_656 no
H51 O99 1.8438 . 2_656 no
H51 C98 2.5392 . 2_656 no
H51 N41 2.5618 . . no
H51 H41 2.1627 . . no
H53 H98 2.5204 . 2_656 no
H53 O24 2.5054 . 2_656 no
H54 H69 2.3988 . 2_657 no
H56 H44 2.4405 . 1_655 no
H56 H81A 2.5180 . 2_656 no
H56 O62 2.5724 . . no
H60 C28 3.0540 . 2_666 no
H60 O72 2.5660 . . no
H60 H32 2.4383 . 2_666 no
H60 C67 2.9095 . . no
H60 H28 2.5148 . 2_666 no
H61 H46 2.4692 . . no
H61 O89 2.5739 . . no
H61 N65 2.6893 . . no
H61 C46 2.8601 . . no
H61 O72 2.4782 . . no
H61 H65A 2.1185 . . no
H65A C61 2.6244 . . no
H65A C88 2.7456 . . no
H65A H88 2.5922 . . no
H65A O89 2.0025 . . no
H65A H61 2.1185 . . no
H65A C48 2.9816 . . no
H65B C63 2.8637 . 2_656 no
H65B O64 2.0047 . 2_656 no
H65B H82B 2.5716 . . no
H68 H72 2.3199 . . no
H68 H20 2.4405 . 2_666 no
H68 C23 3.0852 . 2_666 no
H68 O22 2.8055 . 2_666 no
H68 C20 3.0951 . 2_666 no
H69 H54 2.3988 . 2_657 no
H69 C55 3.0152 . 2_657 no
H69 C54 2.8303 . 2_657 no
H70 C55 3.0309 . 2_657 no
H71 C48 2.6054 . . no
H71 C49 2.8287 . . no
H72 O22 1.7495 . 2_666 no
H72 C19 2.7470 . 2_666 no
H72 H68 2.3199 . . no
H81A H56 2.5180 . 2_656 no
H81A O84 2.1363 . . no
H81A C56 2.9445 . 2_656 no
H81B H82C 2.5467 . 2_556 no
H81B H82C 2.2272 . . no
H81C O64 2.4341 . 2_656 no
H81C H82B 2.2267 . . no
H82A H83 2.4530 . . no
H82A C46 2.8183 . . no
H82A C45 2.9260 . . no
H82B H81C 2.2267 . . no
H82B H65B 2.5716 . . no
H82C H82C 2.5099 . 2_556 no
H82C H81B 2.2272 . . no
H82C H81B 2.5467 . 2_556 no
H83 H87C 2.4536 . . no
H83 H82A 2.4530 . . no
H86A C30 3.0029 . . no
H86A H87A 2.1049 . . no
H86B C17 2.8774 . . no
H87A H86A 2.1049 . . no
H87A H31 2.5579 . . no
H87B C7 3.0647 . 2_566 no
H87B C6 3.0320 . 2_566 no
H87B O89 2.7096 . . no
H87C H83 2.4536 . . no
H87C O89 2.7359 . . no
H87C C83 3.0557 . . no
H88 H65A 2.5922 . . no
H88 O72 2.8842 . . no
H91A H93 2.5214 . . no
H91B H92C 2.3995 . . no
H91C H92B 2.3995 . . no
H92A O94 2.3120 . . no
H92B H91C 2.3995 . . no
H92C C43 2.9471 . 2_566 no
H92C C44 2.9221 . 2_566 no
H92C H91B 2.3995 . . no
H93 H91A 2.5214 . . no
H93 N25 2.9416 . . no
H93 H25A 2.3323 . . no
H96A O99 2.2508 . . no
H96B H97C 2.5479 . . no
H96B H97C 2.5035 . 2_765 no
H96C H97B 2.5480 . . no
H97A O24 2.6420 . . no
H97A H98 2.2013 . . no
H97B H96C 2.5480 . . no
H97C H96B 2.5479 . . no
H97C H96B 2.5035 . 2_765 no
H98 H97A 2.2013 . . no
H98 H51 2.5803 . 2_656 no
H98 H53 2.5204 . 2_656 no

loop_
_geom_hbond_atom_site_label_D
_geom_hbond_atom_site_label_H
_geom_hbond_atom_site_label_A
_geom_hbond_distance_DH
_geom_hbond_distance_HA
_geom_hbond_distance_DA
_geom_hbond_angle_DHA
_geom_hbond_site_symmetry_A
_geom_hbond_publ_flag
N1 H1 O84 0.9600 2.0900 2.965(4) 150.00 . yes
N11 H11 O84 0.9600 1.8800 2.836(5) 176.00 . yes
N25 H25A O94 0.9600 1.9200 2.843(4) 161.00 . yes
N25 H25B O24 0.9600 2.0700 2.995(3) 162.00 2_665 yes
O32 H32 O62 0.9600 1.7500 2.702(2) 171.00 2_666 yes
N41 H41 O99 0.9600 2.0700 2.945(3) 151.00 2_656 yes
N51 H51 O99 0.9600 1.8400 2.803(4) 177.00 2_656 yes
N65 H65A O89 0.9600 2.0000 2.872(3) 150.00 . yes
N65 H65B O64 0.9600 2.0000 2.951(3) 168.00 2_656 yes
O72 H72 O22 0.9600 1.7500 2.684(2) 164.00 2_666 yes
C13 H13 O64 0.9600 2.5300 3.302(3) 138.00 2_656 yes
C16 H16 O22 0.9600 2.5500 3.043(3) 112.00 . yes
C20 H20 O32 0.9600 2.4400 3.045(3) 120.00 . yes
C53 H53 O24 0.9600 2.5100 3.321(3) 143.00 2_656 yes
C56 H56 O62 0.9600 2.5700 3.074(3) 113.00 . yes
C60 H60 O72 0.9600 2.5700 3.119(3) 117.00 . yes
C61 H61 O89 0.9600 2.5700 3.494(3) 160.00 . yes
C81 H81A O84 0.9600 2.1400 2.640(7) 111.00 . yes
C81 H81C O64 0.9600 2.4300 3.376(7) 167.00 2_656 yes
C92 H92A O94 0.9600 2.3100 2.746(7) 107.00 . yes
C96 H96A O99 0.9600 2.2500 2.689(7) 107.00 . yes

loop_
_geom_torsion_atom_site_label_1
_geom_torsion_atom_site_label_2
_geom_torsion_atom_site_label_3
_geom_torsion_atom_site_label_4
_geom_torsion
_geom_torsion_site_symmetry_1
_geom_torsion_site_symmetry_2
_geom_torsion_site_symmetry_3
_geom_torsion_site_symmetry_4
_geom_torsion_publ_flag
C2 N1 C9 C10 179.7(3) . . . . no
C2 N1 C9 C8 0.2(3) . . . . no
C9 N1 C2 C7 0.0(3) . . . . no
C9 N1 C2 C3 179.5(3) . . . . no
C12 N11 C10 C9 179.0(2) . . . . no
C12 N11 C10 C18 -1.9(3) . . . . no
C10 N11 C12 C17 1.7(3) . . . . no
C10 N11 C12 C13 -177.3(3) . . . . no
C42 N41 C49 C48 -0.7(3) . . . . no
C49 N41 C42 C43 -179.7(3) . . . . no
C49 N41 C42 C47 -0.2(3) . . . . no
C42 N41 C49 C50 175.1(2) . . . . no
C50 N51 C52 C53 -177.3(3) . . . . no
C52 N51 C50 C49 -177.4(2) . . . . no
C50 N51 C52 C57 1.6(3) . . . . no
C52 N51 C50 C58 -1.5(3) . . . . no
C81 N80 C83 O84 2.1(9) . . . . no
C82 N80 C83 O84 172.4(6) . . . . no
C86 N85 C88 O89 -178.7(4) . . . . no
C87 N85 C88 O89 -1.0(6) . . . . no
C91 N90 C93 O94 179.8(6) . . . . no
C92 N90 C93 O94 -0.5(8) . . . . no
N1 C2 C3 C4 179.4(3) . . . . no
N1 C2 C7 C6 179.9(3) . . . . no
C3 C2 C7 C8 -179.7(3) . . . . no
C7 C2 C3 C4 -1.2(5) . . . . no
C3 C2 C7 C6 0.4(4) . . . . no
N1 C2 C7 C8 -0.1(3) . . . . no
C2 C3 C4 C5 0.6(5) . . . . no
C3 C4 C5 C6 0.8(5) . . . . no
C4 C5 C6 C7 -1.6(5) . . . . no
C5 C6 C7 C2 1.0(4) . . . . no
C5 C6 C7 C8 -178.9(3) . . . . no
C6 C7 C8 C9 -179.8(3) . . . . no
C2 C7 C8 C9 0.3(3) . . . . no
C2 C7 C8 C21 -175.8(2) . . . . no
C6 C7 C8 C21 4.1(5) . . . . no
C21 C8 C9 C10 -3.8(5) . . . . no
C7 C8 C9 N1 -0.3(3) . . . . no
C7 C8 C21 C26 90.3(3) . . . . no
C7 C8 C21 C20 -141.6(3) . . . . no
C9 C8 C21 C26 -84.9(3) . . . . no
C9 C8 C21 C20 43.2(4) . . . . no
C7 C8 C9 C10 -179.7(3) . . . . no
C21 C8 C9 N1 175.6(2) . . . . no
N1 C9 C10 N11 -7.4(4) . . . . no
N1 C9 C10 C18 173.7(3) . . . . no
C8 C9 C10 C18 -7.0(5) . . . . no
C8 C9 C10 N11 172.0(3) . . . . no
C9 C10 C18 C19 -3.7(5) . . . . no
N11 C10 C18 C17 1.3(3) . . . . no
C9 C10 C18 C17 -179.7(3) . . . . no
N11 C10 C18 C19 177.2(2) . . . . no
N11 C12 C17 C16 -178.0(2) . . . . no
C17 C12 C13 C14 -0.6(4) . . . . no
C13 C12 C17 C16 1.1(4) . . . . no
N11 C12 C17 C18 -0.9(3) . . . . no
N11 C12 C13 C14 178.2(3) . . . . no
C13 C12 C17 C18 178.2(2) . . . . no
C12 C13 C14 C15 -0.1(4) . . . . no
C13 C14 C15 C16 0.3(5) . . . . no
C14 C15 C16 C17 0.2(4) . . . . no
C15 C16 C17 C18 -176.9(3) . . . . no
C15 C16 C17 C12 -0.8(4) . . . . no
C12 C17 C18 C10 -0.2(3) . . . . no
C12 C17 C18 C19 -176.4(2) . . . . no
C16 C17 C18 C10 176.2(3) . . . . no
C16 C17 C18 C19 0.0(5) . . . . no
C10 C18 C19 O22 170.5(2) . . . . no
C17 C18 C19 C20 162.9(2) . . . . no
C17 C18 C19 O22 -14.2(4) . . . . no
C10 C18 C19 C20 -12.4(4) . . . . no
C18 C19 C20 C21 54.3(3) . . . . no
C18 C19 C20 C23 -79.1(3) . . . . no
O22 C19 C20 C21 -128.7(2) . . . . no
O22 C19 C20 C23 98.0(3) . . . . no
C19 C20 C23 N25 170.1(2) . . . . no
C19 C20 C23 O24 -12.2(3) . . . . no
C21 C20 C23 O24 -146.2(2) . . . . no
C19 C20 C21 C8 -70.9(3) . . . . no
C21 C20 C23 N25 36.1(3) . . . . no
C19 C20 C21 C26 58.3(3) . . . . no
C23 C20 C21 C8 59.0(3) . . . . no
C23 C20 C21 C26 -171.68(19) . . . . no
C8 C21 C26 C31 18.0(4) . . . . no
C8 C21 C26 C27 -161.6(2) . . . . no
C20 C21 C26 C31 -111.6(3) . . . . no
C20 C21 C26 C27 68.9(3) . . . . no
C27 C26 C31 C30 0.4(5) . . . . no
C21 C26 C27 O32 1.7(3) . . . . no
C21 C26 C31 C30 -179.2(3) . . . . no
C21 C26 C27 C28 179.6(3) . . . . no
C31 C26 C27 C28 0.0(4) . . . . no
C31 C26 C27 O32 -177.9(3) . . . . no
O32 C27 C28 C29 177.1(3) . . . . no
C26 C27 C28 C29 -0.6(5) . . . . no
C27 C28 C29 C30 1.0(6) . . . . no
C28 C29 C30 C31 -0.7(7) . . . . no
C29 C30 C31 C26 0.0(6) . . . . no
C97 N95 C98 O99 -179.3(4) . . . . no
C96 N95 C98 O99 0.8(7) . . . . no
N41 C42 C47 C46 -179.0(2) . . . . no
C43 C42 C47 C48 -179.6(3) . . . . no
C43 C42 C47 C46 0.5(4) . . . . no
N41 C42 C43 C44 178.4(3) . . . . no
C47 C42 C43 C44 -1.0(5) . . . . no
N41 C42 C47 C48 0.9(3) . . . . no
C42 C43 C44 C45 0.9(5) . . . . no
C43 C44 C45 C46 -0.3(5) . . . . no
C44 C45 C46 C47 -0.2(5) . . . . no
C45 C46 C47 C42 0.1(4) . . . . no
C45 C46 C47 C48 -179.8(3) . . . . no
C46 C47 C48 C61 0.9(5) . . . . no
C46 C47 C48 C49 178.6(3) . . . . no
C42 C47 C48 C61 -179.0(2) . . . . no
C42 C47 C48 C49 -1.3(3) . . . . no
C61 C48 C49 C50 3.4(4) . . . . no
C61 C48 C49 N41 178.8(2) . . . . no
C47 C48 C49 N41 1.2(3) . . . . no
C47 C48 C61 C60 -145.8(2) . . . . no
C47 C48 C61 C66 86.4(3) . . . . no
C49 C48 C61 C60 37.0(3) . . . . no
C47 C48 C49 C50 -174.2(2) . . . . no
C49 C48 C61 C66 -90.8(3) . . . . no
C48 C49 C50 C58 -6.7(5) . . . . no
N41 C49 C50 N51 -6.7(4) . . . . no
C48 C49 C50 N51 168.2(2) . . . . no
N41 C49 C50 C58 178.5(2) . . . . no
C49 C50 C58 C59 -7.9(4) . . . . no
N51 C50 C58 C59 176.7(2) . . . . no
C49 C50 C58 C57 176.2(2) . . . . no
N51 C50 C58 C57 0.8(3) . . . . no
N51 C52 C57 C56 -179.1(2) . . . . no
N51 C52 C53 C54 177.6(3) . . . . no
C53 C52 C57 C58 178.0(2) . . . . no
C53 C52 C57 C56 -0.1(4) . . . . no
N51 C52 C57 C58 -1.1(3) . . . . no
C57 C52 C53 C54 -1.2(4) . . . . no
C52 C53 C54 C55 1.2(4) . . . . no
C53 C54 C55 C56 0.1(4) . . . . no
C54 C55 C56 C57 -1.5(4) . . . . no
C55 C56 C57 C52 1.4(4) . . . . no
C55 C56 C57 C58 -176.0(3) . . . . no
C56 C57 C58 C59 1.7(5) . . . . no
C52 C57 C58 C50 0.2(3) . . . . no
C56 C57 C58 C50 177.7(3) . . . . no
C52 C57 C58 C59 -175.9(2) . . . . no
C50 C58 C59 C60 -13.5(4) . . . . no
C57 C58 C59 O62 -15.6(4) . . . . no
C57 C58 C59 C60 161.7(2) . . . . no
C50 C58 C59 O62 169.2(2) . . . . no
O62 C59 C60 C63 105.2(2) . . . . no
C58 C59 C60 C61 59.9(3) . . . . no
C58 C59 C60 C63 -72.1(3) . . . . no
O62 C59 C60 C61 -122.9(2) . . . . no
C61 C60 C63 N65 35.1(3) . . . . no
C59 C60 C63 N65 166.7(2) . . . . no
C59 C60 C61 C48 -72.4(3) . . . . no
C59 C60 C61 C66 56.9(2) . . . . no
C63 C60 C61 C48 56.2(3) . . . . no
C63 C60 C61 C66 -174.38(18) . . . . no
C61 C60 C63 O64 -147.6(2) . . . . no
C59 C60 C63 O64 -15.9(3) . . . . no
C60 C61 C66 C67 74.0(3) . . . . no
C48 C61 C66 C67 -156.8(2) . . . . no
C48 C61 C66 C71 22.6(4) . . . . no
C60 C61 C66 C71 -106.6(3) . . . . no
C71 C66 C67 O72 -179.4(3) . . . . no
C61 C66 C67 C68 179.4(2) . . . . no
C61 C66 C67 O72 0.0(4) . . . . no
C67 C66 C71 C70 -1.0(5) . . . . no
C71 C66 C67 C68 0.1(4) . . . . no
C61 C66 C71 C70 179.7(3) . . . . no
O72 C67 C68 C69 -180.0(3) . . . . no
C66 C67 C68 C69 0.6(4) . . . . no
C67 C68 C69 C70 -0.3(5) . . . . no
C68 C69 C70 C71 -0.6(6) . . . . no
C69 C70 C71 C66 1.3(6) . . . . no
